data_4128992
loop_
_publ_author_name
'Citek, Cooper'
'Oyala, Paul H.'
'Peters, Jonas C.'

_publ_section_title
;
 Mononuclear Fe(I) and Fe(II) Acetylene Adducts and Their Reductive
 Protonation to Terminal Fe(IV) and Fe(V) Carbynes.
;
_journal_issue 38
_journal_name_full 'Journal of the American Chemical Society'
_journal_page_first 15211
_journal_page_last 15221
_journal_paper_doi 10.1021/jacs.9b06987
_journal_volume 141
_journal_year 2019
_chemical_formula_moiety 'C37.83 H56.75 Cl0.08 Fe P3 Si'
_chemical_formula_sum 'C37.83 H56.75 Cl0.08 Fe P3 Si'
_chemical_formula_weight 691.34
_chemical_name_systematic SiP3FeCCH3
_space_group_crystal_system monoclinic
_space_group_IT_number 14
_space_group_name_Hall '-P 2yn'
_space_group_name_H-M_alt 'P 1 21/n 1'
_atom_sites_solution_hydrogens geom
_atom_sites_solution_primary dual
_audit_creation_date 2019-06-04
_audit_creation_method
;
Olex2 1.2
(compiled 2018.05.29 svn.r3508 for OlexSys, GUI svn.r5506)
;
_cell_angle_alpha 90
_cell_angle_beta 92.999(3)
_cell_angle_gamma 90
_cell_formula_units_Z 4
_cell_length_a 13.2971(8)
_cell_length_b 16.1450(9)
_cell_length_c 17.0059(10)
_cell_measurement_reflns_used 9987
_cell_measurement_temperature 100(2)
_cell_measurement_theta_max 38.22
_cell_measurement_theta_min 2.80
_cell_volume 3645.9(4)
_computing_cell_refinement 'SAINT V8.38A (?, 2016)'
_computing_data_reduction 'SAINT V8.38A (?, 2016)'
_computing_molecular_graphics 'Olex2 (Dolomanov et al., 2009)'
_computing_publication_material 'Olex2 (Dolomanov et al., 2009)'
_computing_structure_refinement 'XL (Sheldrick, 2008)'
_computing_structure_solution 'XT (Sheldrick, 2015)'
_diffrn_ambient_temperature 100.0
_diffrn_detector 'CPAD Area Detector'
_diffrn_detector_type 'Bruker PHOTON II'
_diffrn_measured_fraction_theta_full 0.998
_diffrn_measured_fraction_theta_max 0.953
_diffrn_measurement_device '\k-geometry diffractometer'
_diffrn_measurement_device_type 'Apex Duo II'
_diffrn_measurement_method '\f and \w scans'
_diffrn_radiation_monochromator 'multilayer mirrors'
_diffrn_radiation_type MoK\a
_diffrn_radiation_wavelength 0.71073
_diffrn_reflns_av_R_equivalents 0.0380
_diffrn_reflns_av_unetI/netI 0.0235
_diffrn_reflns_Laue_measured_fraction_full 0.998
_diffrn_reflns_Laue_measured_fraction_max 0.953
_diffrn_reflns_limit_h_max 22
_diffrn_reflns_limit_h_min -22
_diffrn_reflns_limit_k_max 28
_diffrn_reflns_limit_k_min -28
_diffrn_reflns_limit_l_max 28
_diffrn_reflns_limit_l_min -28
_diffrn_reflns_number 161412
_diffrn_reflns_point_group_measured_fraction_full 0.998
_diffrn_reflns_point_group_measured_fraction_max 0.953
_diffrn_reflns_theta_full 25.242
_diffrn_reflns_theta_max 38.567
_diffrn_reflns_theta_min 2.794
_diffrn_source 'I\mS HB micro-focus sealed tube'
_diffrn_source_current 1
_diffrn_source_power 0.05
_diffrn_source_type 'Incoatec I\mS HB'
_diffrn_source_voltage 50
_diffrn_standards_number 0
_exptl_absorpt_coefficient_mu 0.610
_exptl_absorpt_correction_T_max 1.0000
_exptl_absorpt_correction_T_min 0.9477
_exptl_absorpt_correction_type multi-scan
_exptl_absorpt_process_details
'SADABS-2016/2 (Bruker,2016/2) was used for absorption correction. wR2(int) was 0.0902 before and 0.0522 after correction. The Ratio of minimum to maximum transmission is 0.9477. The \l/2 correction factor is Not present.'
_exptl_crystal_colour orange
_exptl_crystal_colour_primary orange
_exptl_crystal_density_diffrn 1.260
_exptl_crystal_description block
_exptl_crystal_F_000 1481
_exptl_crystal_size_max 0.27
_exptl_crystal_size_mid 0.17
_exptl_crystal_size_min 0.09
_refine_diff_density_max 0.600
_refine_diff_density_min -0.501
_refine_diff_density_rms 0.066
_refine_ls_extinction_method none
_refine_ls_goodness_of_fit_ref 1.037
_refine_ls_hydrogen_treatment constr
_refine_ls_matrix_type full
_refine_ls_number_parameters 411
_refine_ls_number_reflns 19652
_refine_ls_number_restraints 0
_refine_ls_restrained_S_all 1.037
_refine_ls_R_factor_all 0.0382
_refine_ls_R_factor_gt 0.0288
_refine_ls_shift/su_max 0.003
_refine_ls_shift/su_mean 0.000
_refine_ls_structure_factor_coef Fsqd
_refine_ls_weighting_details 'w=1/[\s^2^(Fo^2^)+(0.0390P)^2^+1.1276P] where P=(Fo^2^+2Fc^2^)/3'
_refine_ls_weighting_scheme calc
_refine_ls_wR_factor_gt 0.0757
_refine_ls_wR_factor_ref 0.0819
_reflns_Friedel_coverage 0.000
_reflns_number_gt 16929
_reflns_number_total 19652
_reflns_threshold_expression 'I > 2\s(I)'
_cod_data_source_file ja9b06987_si_002.cif
_cod_data_source_block p17673
_cod_database_code 4128992
_shelx_shelxl_version_number 2018/3
_shelx_space_group_comment
;
The symmetry employed for this shelxl refinement is uniquely defined
by the following loop, which should always be used as a source of
symmetry information in preference to the above space-group names.
They are only intended as comments.
;
_olex2_refinement_description
;
1. Fixed Uiso
 At 1.2 times of:
  All C(H) groups
 At 1.5 times of:
  All C(H,H,H) groups
2. Others
 Sof(Cl1)=1-FVAR(1)
 Sof(C7)=Sof(H7A)=Sof(H7B)=Sof(H7C)=Sof(C6)=FVAR(1)
3.a Ternary CH refined with riding coordinates:
 C16(H16), C40(H40), C25(H25), C14(H14), C28(H28), C37(H37)
3.b Aromatic/amide H refined with riding coordinates:
 C21(H21), C11(H11), C12(H12), C36(H36), C35(H35), C24(H24), C13(H13),
 C23(H23), C34(H34), C10(H10), C33(H33), C22(H22)
3.c Idealised Me refined as rotating group:
 C27(H27A,H27B,H27C), C39(H39A,H39B,H39C), C17(H17A,H17B,H17C), C29(H29A,H29B,
 H29C), C30(H30A,H30B,H30C), C41(H41A,H41B,H41C), C15(H15A,H15B,H15C), C42(H42A,
 H42B,H42C), C26(H26A,H26B,H26C), C18(H18A,H18B,H18C), C38(H38A,H38B,H38C),
 C00Q(H00A,H00B,H00C), C7(H7A,H7B,H7C)
;
_olex2_submission_special_instructions 'No special instructions were received'

loop_
_space_group_symop_operation_xyz
'x, y, z'
'-x+1/2, y+1/2, -z+1/2'
'-x, -y, -z'
'x-1/2, -y-1/2, z-1/2'

loop_
_atom_site_label
_atom_site_type_symbol
_atom_site_fract_x
_atom_site_fract_y
_atom_site_fract_z
_atom_site_U_iso_or_equiv
_atom_site_adp_type
_atom_site_occupancy
_atom_site_site_symmetry_order
_atom_site_calc_flag
_atom_site_refinement_flags_posn
_atom_site_refinement_flags_occupancy
_atom_site_disorder_assembly
_atom_site_disorder_group
Fe1 Fe 0.19605(2) 0.76927(2) 0.53233(2) 0.01001(2) Uani 1 1 d . . . .
P2 P 0.09174(2) 0.74930(2) 0.63008(2) 0.01186(3) Uani 1 1 d . . . .
P4 P 0.21810(2) 0.66133(2) 0.45003(2) 0.01305(3) Uani 1 1 d . . . .
P3 P 0.32918(2) 0.85206(2) 0.55678(2) 0.01155(3) Uani 1 1 d . . . .
Si5 Si 0.29556(2) 0.68329(2) 0.61396(2) 0.01091(4) Uani 1 1 d . . . .
C27 C 0.42311(7) 0.98978(5) 0.64258(5) 0.02101(14) Uani 1 1 d . . . .
H27A H 0.485711 0.958331 0.651495 0.032 Uiso 1 1 calc GR . . .
H27B H 0.416382 1.029467 0.685593 0.032 Uiso 1 1 calc GR . . .
H27C H 0.424664 1.019683 0.592511 0.032 Uiso 1 1 calc GR . . .
C39 C 0.42836(7) 0.64971(6) 0.42662(5) 0.02137(15) Uani 1 1 d . . . .
H39A H 0.437241 0.698293 0.460833 0.032 Uiso 1 1 calc GR . . .
H39B H 0.482075 0.648316 0.389327 0.032 Uiso 1 1 calc GR . . .
H39C H 0.431249 0.599312 0.458775 0.032 Uiso 1 1 calc GR . . .
C17 C 0.06855(7) 0.91869(5) 0.67155(6) 0.02325(16) Uani 1 1 d . . . .
H17A H 0.121006 0.909519 0.713286 0.035 Uiso 1 1 calc GR . . .
H17B H 0.022625 0.962161 0.687891 0.035 Uiso 1 1 calc GR . . .
H17C H 0.099773 0.935820 0.623214 0.035 Uiso 1 1 calc GR . . .
C21 C 0.54489(6) 0.82399(5) 0.57099(5) 0.01735(13) Uani 1 1 d . . . .
H21 H 0.554763 0.876972 0.548339 0.021 Uiso 1 1 calc R . . .
C16 C 0.00969(6) 0.83854(5) 0.65639(5) 0.01706(12) Uani 1 1 d . . . .
H16 H -0.022610 0.823673 0.706276 0.020 Uiso 1 1 calc R . . .
C40 C 0.11024(6) 0.64040(5) 0.37778(5) 0.01851(13) Uani 1 1 d . . . .
H40 H 0.120399 0.584075 0.355064 0.022 Uiso 1 1 calc R . . .
C11 C 0.17227(7) 0.70285(5) 0.86713(5) 0.01942(14) Uani 1 1 d . . . .
H11 H 0.145742 0.709831 0.917501 0.023 Uiso 1 1 calc R . . .
C19 C 0.43239(5) 0.71692(5) 0.61608(4) 0.01348(11) Uani 1 1 d . . . .
C8 C 0.25133(5) 0.68370(4) 0.71821(4) 0.01288(11) Uani 1 1 d . . . .
C29 C 0.28723(7) 0.99449(5) 0.46482(6) 0.02152(15) Uani 1 1 d . . . .
H29A H 0.218289 0.972899 0.460382 0.032 Uiso 1 1 calc GR . . .
H29B H 0.300881 1.025885 0.417220 0.032 Uiso 1 1 calc GR . . .
H29C H 0.294953 1.030901 0.510848 0.032 Uiso 1 1 calc GR . . .
C12 C 0.26623(7) 0.66635(6) 0.86065(5) 0.02114(14) Uani 1 1 d . . . .
H12 H 0.303724 0.648096 0.906489 0.025 Uiso 1 1 calc R . . .
C30 C 0.36728(7) 0.87517(5) 0.39648(5) 0.02025(14) Uani 1 1 d . . . .
H30A H 0.417938 0.831217 0.402413 0.030 Uiso 1 1 calc GR . . .
H30B H 0.385970 0.913580 0.355080 0.030 Uiso 1 1 calc GR . . .
H30C H 0.301445 0.850646 0.382115 0.030 Uiso 1 1 calc GR . . .
C36 C 0.31352(6) 0.50122(5) 0.62210(5) 0.01828(13) Uani 1 1 d . . . .
H36 H 0.346706 0.506958 0.672650 0.022 Uiso 1 1 calc R . . .
C41 C 0.10877(8) 0.70309(7) 0.30958(5) 0.02685(18) Uani 1 1 d . . . .
H41A H 0.105704 0.759448 0.330725 0.040 Uiso 1 1 calc GR . . .
H41B H 0.049625 0.692983 0.274056 0.040 Uiso 1 1 calc GR . . .
H41C H 0.170038 0.696763 0.280531 0.040 Uiso 1 1 calc GR . . .
C25 C 0.33305(6) 0.92996(5) 0.63968(4) 0.01476(11) Uani 1 1 d . . . .
H25 H 0.270690 0.964391 0.632907 0.018 Uiso 1 1 calc R . . .
C14 C -0.00773(6) 0.66523(5) 0.62355(5) 0.01553(12) Uani 1 1 d . . . .
H14 H -0.045130 0.671270 0.571307 0.019 Uiso 1 1 calc R . . .
C35 C 0.29127(7) 0.42223(5) 0.59270(6) 0.02181(15) Uani 1 1 d . . . .
H35 H 0.308713 0.374664 0.623353 0.026 Uiso 1 1 calc R . . .
C24 C 0.51669(6) 0.66879(5) 0.63912(5) 0.01789(13) Uani 1 1 d . . . .
H24 H 0.507503 0.616287 0.662917 0.021 Uiso 1 1 calc R . . .
C13 C 0.30526(6) 0.65661(5) 0.78658(5) 0.01827(13) Uani 1 1 d . . . .
H13 H 0.369242 0.631276 0.782399 0.022 Uiso 1 1 calc R . . .
C23 C 0.61393(6) 0.69721(6) 0.62745(5) 0.02100(14) Uani 1 1 d . . . .
H23 H 0.670529 0.663966 0.642869 0.025 Uiso 1 1 calc R . . .
C31 C 0.28763(5) 0.57214(4) 0.57814(4) 0.01358(11) Uani 1 1 d . . . .
C28 C 0.36179(6) 0.92207(5) 0.47423(4) 0.01538(12) Uani 1 1 d . . . .
H28 H 0.429976 0.945864 0.487643 0.018 Uiso 1 1 calc R . . .
C34 C 0.24353(7) 0.41329(5) 0.51850(6) 0.02155(15) Uani 1 1 d . . . .
H34 H 0.227287 0.359588 0.498842 0.026 Uiso 1 1 calc R . . .
C15 C -0.08624(7) 0.66774(6) 0.68692(6) 0.02315(16) Uani 1 1 d . . . .
H15A H -0.052241 0.661333 0.739092 0.035 Uiso 1 1 calc GR . . .
H15B H -0.134671 0.622564 0.677770 0.035 Uiso 1 1 calc GR . . .
H15C H -0.121783 0.720921 0.684220 0.035 Uiso 1 1 calc GR . . .
C9 C 0.15594(5) 0.72005(4) 0.72531(4) 0.01230(10) Uani 1 1 d . . . .
C37 C 0.32584(6) 0.65475(5) 0.38113(5) 0.01836(13) Uani 1 1 d . . . .
H37 H 0.325231 0.707160 0.349768 0.022 Uiso 1 1 calc R . . .
C10 C 0.11688(6) 0.72926(5) 0.79974(5) 0.01585(12) Uani 1 1 d . . . .
H10 H 0.052411 0.753582 0.804374 0.019 Uiso 1 1 calc R . . .
C42 C 0.00908(6) 0.64019(6) 0.41634(5) 0.02084(14) Uani 1 1 d . . . .
H42A H 0.010210 0.598447 0.458219 0.031 Uiso 1 1 calc GR . . .
H42B H -0.044739 0.627043 0.376739 0.031 Uiso 1 1 calc GR . . .
H42C H -0.003145 0.694938 0.438823 0.031 Uiso 1 1 calc GR . . .
C26 C 0.33012(6) 0.88709(5) 0.71979(5) 0.01765(13) Uani 1 1 d . . . .
H26A H 0.271605 0.850188 0.719867 0.026 Uiso 1 1 calc GR . . .
H26B H 0.325035 0.928913 0.761156 0.026 Uiso 1 1 calc GR . . .
H26C H 0.391836 0.854713 0.729646 0.026 Uiso 1 1 calc GR . . .
C18 C -0.07517(7) 0.85360(6) 0.59319(7) 0.02657(18) Uani 1 1 d . . . .
H18A H -0.046272 0.873357 0.544775 0.040 Uiso 1 1 calc GR . . .
H18B H -0.121724 0.895315 0.612044 0.040 Uiso 1 1 calc GR . . .
H18C H -0.111635 0.801737 0.582443 0.040 Uiso 1 1 calc GR . . .
C33 C 0.21937(6) 0.48308(5) 0.47277(5) 0.01808(13) Uani 1 1 d . . . .
H33 H 0.188203 0.476704 0.421577 0.022 Uiso 1 1 calc R . . .
C38 C 0.31917(8) 0.58219(6) 0.32198(6) 0.02824(19) Uani 1 1 d . . . .
H38A H 0.323349 0.529572 0.350693 0.042 Uiso 1 1 calc GR . . .
H38B H 0.374918 0.585903 0.286664 0.042 Uiso 1 1 calc GR . . .
H38C H 0.254991 0.585029 0.291023 0.042 Uiso 1 1 calc GR . . .
C32 C 0.24106(6) 0.56256(4) 0.50233(4) 0.01384(11) Uani 1 1 d . . . .
C22 C 0.62777(6) 0.77455(6) 0.59307(5) 0.02044(14) Uani 1 1 d . . . .
H22 H 0.693913 0.793678 0.584654 0.025 Uiso 1 1 calc R . . .
C20 C 0.44712(5) 0.79546(5) 0.58222(4) 0.01321(11) Uani 1 1 d . . . .
C00Q C 0.04092(6) 0.57918(5) 0.62529(5) 0.01845(13) Uani 1 1 d . . . .
H00A H 0.087212 0.574719 0.582499 0.028 Uiso 1 1 calc GR . . .
H00B H -0.011584 0.536798 0.618563 0.028 Uiso 1 1 calc GR . . .
H00C H 0.078260 0.570986 0.675911 0.028 Uiso 1 1 calc GR . . .
C7 C 0.06057(8) 0.88426(7) 0.42014(7) 0.0279(2) Uani 0.916(2) 1 d . P A 1
H7A H 0.097179 0.898307 0.373412 0.042 Uiso 0.916(2) 1 calc GR P A 1
H7B H 0.043905 0.935142 0.448059 0.042 Uiso 0.916(2) 1 calc GR P A 1
H7C H -0.001575 0.854794 0.404058 0.042 Uiso 0.916(2) 1 calc GR P A 1
C6 C 0.12438(9) 0.83065(7) 0.47290(6) 0.01762(15) Uani 0.916(2) 1 d . P A 1
Cl1 Cl 0.0896(3) 0.8578(2) 0.4552(2) 0.0279(13) Uani 0.084(2) 1 d . P A 2

loop_
_atom_site_aniso_label
_atom_site_aniso_U_11
_atom_site_aniso_U_22
_atom_site_aniso_U_33
_atom_site_aniso_U_23
_atom_site_aniso_U_13
_atom_site_aniso_U_12
Fe1 0.00999(4) 0.01072(4) 0.00928(4) 0.00133(3) 0.00011(3) -0.00136(3)
P2 0.01091(7) 0.01225(7) 0.01242(7) 0.00021(5) 0.00044(6) -0.00015(5)
P4 0.01495(8) 0.01351(7) 0.01078(7) -0.00008(5) 0.00151(6) -0.00332(6)
P3 0.01080(7) 0.01289(7) 0.01110(7) -0.00018(5) 0.00182(5) -0.00162(5)
Si5 0.01067(8) 0.01195(7) 0.01015(8) 0.00040(6) 0.00113(6) 0.00002(6)
C27 0.0205(3) 0.0211(3) 0.0219(3) -0.0070(3) 0.0052(3) -0.0083(3)
C39 0.0197(3) 0.0243(4) 0.0208(3) -0.0016(3) 0.0083(3) -0.0021(3)
C17 0.0190(3) 0.0156(3) 0.0352(5) -0.0037(3) 0.0024(3) 0.0023(3)
C21 0.0120(3) 0.0221(3) 0.0182(3) -0.0029(3) 0.0031(2) -0.0035(2)
C16 0.0131(3) 0.0160(3) 0.0222(3) 0.0000(2) 0.0019(2) 0.0024(2)
C40 0.0220(3) 0.0210(3) 0.0123(3) -0.0002(2) -0.0009(2) -0.0071(3)
C11 0.0269(4) 0.0209(3) 0.0108(3) -0.0007(2) 0.0039(3) -0.0040(3)
C19 0.0111(2) 0.0164(3) 0.0129(3) -0.0015(2) 0.0010(2) 0.0003(2)
C8 0.0136(3) 0.0142(3) 0.0109(2) 0.0009(2) 0.0008(2) -0.0001(2)
C29 0.0226(4) 0.0161(3) 0.0259(4) 0.0051(3) 0.0018(3) -0.0019(3)
C12 0.0271(4) 0.0248(4) 0.0113(3) 0.0032(3) -0.0017(3) -0.0012(3)
C30 0.0271(4) 0.0200(3) 0.0140(3) -0.0003(2) 0.0041(3) -0.0070(3)
C36 0.0212(3) 0.0148(3) 0.0190(3) 0.0029(2) 0.0028(3) 0.0024(2)
C41 0.0311(4) 0.0345(5) 0.0144(3) 0.0062(3) -0.0046(3) -0.0100(4)
C25 0.0140(3) 0.0157(3) 0.0148(3) -0.0023(2) 0.0026(2) -0.0025(2)
C14 0.0132(3) 0.0178(3) 0.0158(3) -0.0011(2) 0.0025(2) -0.0033(2)
C35 0.0259(4) 0.0133(3) 0.0268(4) 0.0027(3) 0.0065(3) 0.0027(3)
C24 0.0136(3) 0.0204(3) 0.0196(3) -0.0011(3) 0.0000(2) 0.0037(2)
C13 0.0191(3) 0.0222(3) 0.0133(3) 0.0027(2) -0.0010(2) 0.0023(3)
C23 0.0123(3) 0.0282(4) 0.0223(4) -0.0036(3) 0.0002(3) 0.0042(3)
C31 0.0141(3) 0.0124(2) 0.0145(3) 0.0006(2) 0.0034(2) 0.0001(2)
C28 0.0169(3) 0.0151(3) 0.0144(3) 0.0007(2) 0.0028(2) -0.0043(2)
C34 0.0259(4) 0.0125(3) 0.0271(4) -0.0030(3) 0.0089(3) -0.0013(3)
C15 0.0190(3) 0.0257(4) 0.0257(4) -0.0061(3) 0.0099(3) -0.0077(3)
C9 0.0136(3) 0.0127(2) 0.0107(2) -0.00015(19) 0.0020(2) -0.0012(2)
C37 0.0223(3) 0.0189(3) 0.0145(3) -0.0028(2) 0.0070(3) -0.0056(3)
C10 0.0185(3) 0.0163(3) 0.0132(3) -0.0017(2) 0.0050(2) -0.0022(2)
C42 0.0190(3) 0.0265(4) 0.0166(3) -0.0003(3) -0.0019(3) -0.0057(3)
C26 0.0197(3) 0.0197(3) 0.0137(3) -0.0029(2) 0.0018(2) -0.0015(2)
C18 0.0163(3) 0.0276(4) 0.0352(5) 0.0028(3) -0.0043(3) 0.0060(3)
C33 0.0217(3) 0.0145(3) 0.0186(3) -0.0037(2) 0.0053(3) -0.0032(2)
C38 0.0341(5) 0.0291(4) 0.0228(4) -0.0113(3) 0.0142(3) -0.0113(4)
C32 0.0154(3) 0.0124(2) 0.0141(3) -0.0012(2) 0.0044(2) -0.0018(2)
C22 0.0106(3) 0.0290(4) 0.0218(4) -0.0047(3) 0.0026(2) -0.0011(3)
C20 0.0104(2) 0.0163(3) 0.0130(3) -0.0024(2) 0.0018(2) -0.0015(2)
C00Q 0.0184(3) 0.0161(3) 0.0211(3) -0.0006(2) 0.0036(3) -0.0047(2)
C7 0.0246(4) 0.0280(5) 0.0300(5) 0.0144(4) -0.0091(4) 0.0005(4)
C6 0.0172(4) 0.0180(4) 0.0174(4) 0.0045(3) -0.0016(3) -0.0030(3)
Cl1 0.0267(18) 0.0266(17) 0.0304(18) 0.0024(13) 0.0006(13) -0.0064(13)

loop_
_atom_type_symbol
_atom_type_description
_atom_type_scat_dispersion_real
_atom_type_scat_dispersion_imag
_atom_type_scat_source
C C 0.0033 0.0016 'International Tables Vol C Tables 4.2.6.8 and 6.1.1.4'
H H 0.0000 0.0000 'International Tables Vol C Tables 4.2.6.8 and 6.1.1.4'
Cl Cl 0.1484 0.1585 'International Tables Vol C Tables 4.2.6.8 and 6.1.1.4'
Fe Fe 0.3463 0.8444 'International Tables Vol C Tables 4.2.6.8 and 6.1.1.4'
P P 0.1023 0.0942 'International Tables Vol C Tables 4.2.6.8 and 6.1.1.4'
Si Si 0.0817 0.0704 'International Tables Vol C Tables 4.2.6.8 and 6.1.1.4'

loop_
_geom_angle_atom_site_label_1
_geom_angle_atom_site_label_2
_geom_angle_atom_site_label_3
_geom_angle
P2 Fe1 P4 116.911(8)
P2 Fe1 Si5 80.010(8)
P2 Fe1 Cl1 97.06(8)
P4 Fe1 Si5 79.724(9)
P4 Fe1 Cl1 102.47(8)
P3 Fe1 P2 117.491(8)
P3 Fe1 P4 116.583(9)
P3 Fe1 Si5 79.979(8)
P3 Fe1 Cl1 100.76(7)
Si5 Fe1 Cl1 176.95(8)
C6 Fe1 P2 100.23(3)
C6 Fe1 P4 99.80(3)
C6 Fe1 P3 100.25(3)
C6 Fe1 Si5 179.52(4)
C16 P2 Fe1 117.15(3)
C16 P2 C14 98.70(4)
C14 P2 Fe1 121.10(3)
C9 P2 Fe1 114.21(2)
C9 P2 C16 103.56(4)
C9 P2 C14 99.03(3)
C40 P4 Fe1 115.19(3)
C40 P4 C37 99.31(4)
C37 P4 Fe1 123.40(3)
C32 P4 Fe1 113.03(2)
C32 P4 C40 105.23(4)
C32 P4 C37 97.93(4)
C25 P3 Fe1 121.78(2)
C28 P3 Fe1 115.68(3)
C28 P3 C25 99.18(3)
C20 P3 Fe1 113.67(2)
C20 P3 C25 99.49(3)
C20 P3 C28 104.32(3)
C19 Si5 Fe1 110.82(2)
C8 Si5 Fe1 111.17(2)
C8 Si5 C19 108.98(3)
C31 Si5 Fe1 110.65(2)
C31 Si5 C19 108.30(3)
C31 Si5 C8 106.79(3)
H27A C27 H27B 109.5
H27A C27 H27C 109.5
H27B C27 H27C 109.5
C25 C27 H27A 109.5
C25 C27 H27B 109.5
C25 C27 H27C 109.5
H39A C39 H39B 109.5
H39A C39 H39C 109.5
H39B C39 H39C 109.5
C37 C39 H39A 109.5
C37 C39 H39B 109.5
C37 C39 H39C 109.5
H17A C17 H17B 109.5
H17A C17 H17C 109.5
H17B C17 H17C 109.5
C16 C17 H17A 109.5
C16 C17 H17B 109.5
C16 C17 H17C 109.5
C22 C21 H21 120.0
C22 C21 C20 120.01(8)
C20 C21 H21 120.0
P2 C16 H16 107.4
C17 C16 P2 113.07(5)
C17 C16 H16 107.4
C17 C16 C18 109.58(7)
C18 C16 P2 111.71(6)
C18 C16 H16 107.4
P4 C40 H40 107.7
C41 C40 P4 110.82(6)
C41 C40 H40 107.7
C42 C40 P4 112.38(6)
C42 C40 H40 107.7
C42 C40 C41 110.40(8)
C12 C11 H11 119.9
C12 C11 C10 120.11(7)
C10 C11 H11 119.9
C24 C19 Si5 126.75(6)
C24 C19 C20 119.08(7)
C20 C19 Si5 113.77(5)
C13 C8 Si5 127.10(6)
C13 C8 C9 118.82(7)
C9 C8 Si5 113.97(5)
H29A C29 H29B 109.5
H29A C29 H29C 109.5
H29B C29 H29C 109.5
C28 C29 H29A 109.5
C28 C29 H29B 109.5
C28 C29 H29C 109.5
C11 C12 H12 120.1
C11 C12 C13 119.81(8)
C13 C12 H12 120.1
H30A C30 H30B 109.5
H30A C30 H30C 109.5
H30B C30 H30C 109.5
C28 C30 H30A 109.5
C28 C30 H30B 109.5
C28 C30 H30C 109.5
C35 C36 H36 119.5
C35 C36 C31 120.94(8)
C31 C36 H36 119.5
C40 C41 H41A 109.5
C40 C41 H41B 109.5
C40 C41 H41C 109.5
H41A C41 H41B 109.5
H41A C41 H41C 109.5
H41B C41 H41C 109.5
P3 C25 H25 107.1
C27 C25 P3 115.68(5)
C27 C25 H25 107.1
C26 C25 P3 111.25(5)
C26 C25 C27 108.16(7)
C26 C25 H25 107.1
P2 C14 H14 107.2
C15 C14 P2 115.92(6)
C15 C14 H14 107.2
C00Q C14 P2 110.83(5)
C00Q C14 H14 107.2
C00Q C14 C15 108.15(7)
C36 C35 H35 120.1
C34 C35 C36 119.88(8)
C34 C35 H35 120.1
C19 C24 H24 119.6
C23 C24 C19 120.72(8)
C23 C24 H24 119.6
C8 C13 H13 119.5
C12 C13 C8 120.95(8)
C12 C13 H13 119.5
C24 C23 H23 120.1
C22 C23 C24 119.82(8)
C22 C23 H23 120.1
C36 C31 Si5 126.46(6)
C36 C31 C32 118.86(7)
C32 C31 Si5 114.34(5)
P3 C28 H28 107.7
C29 C28 P3 111.37(5)
C29 C28 H28 107.7
C30 C28 P3 111.91(5)
C30 C28 C29 110.29(7)
C30 C28 H28 107.7
C35 C34 H34 119.9
C35 C34 C33 120.16(7)
C33 C34 H34 119.9
C14 C15 H15A 109.5
C14 C15 H15B 109.5
C14 C15 H15C 109.5
H15A C15 H15B 109.5
H15A C15 H15C 109.5
H15B C15 H15C 109.5
C8 C9 P2 114.03(5)
C10 C9 P2 125.97(6)
C10 C9 C8 119.98(7)
P4 C37 H37 107.2
C39 C37 P4 111.75(5)
C39 C37 H37 107.2
C39 C37 C38 107.92(8)
C38 C37 P4 115.13(6)
C38 C37 H37 107.2
C11 C10 C9 120.31(7)
C11 C10 H10 119.8
C9 C10 H10 119.8
C40 C42 H42A 109.5
C40 C42 H42B 109.5
C40 C42 H42C 109.5
H42A C42 H42B 109.5
H42A C42 H42C 109.5
H42B C42 H42C 109.5
C25 C26 H26A 109.5
C25 C26 H26B 109.5
C25 C26 H26C 109.5
H26A C26 H26B 109.5
H26A C26 H26C 109.5
H26B C26 H26C 109.5
C16 C18 H18A 109.5
C16 C18 H18B 109.5
C16 C18 H18C 109.5
H18A C18 H18B 109.5
H18A C18 H18C 109.5
H18B C18 H18C 109.5
C34 C33 H33 120.0
C34 C33 C32 120.09(8)
C32 C33 H33 120.0
C37 C38 H38A 109.5
C37 C38 H38B 109.5
C37 C38 H38C 109.5
H38A C38 H38B 109.5
H38A C38 H38C 109.5
H38B C38 H38C 109.5
C31 C32 P4 113.59(5)
C33 C32 P4 126.35(6)
C33 C32 C31 120.04(7)
C21 C22 H22 119.8
C23 C22 C21 120.32(7)
C23 C22 H22 119.8
C21 C20 P3 126.00(6)
C21 C20 C19 120.04(7)
C19 C20 P3 113.96(5)
C14 C00Q H00A 109.5
C14 C00Q H00B 109.5
C14 C00Q H00C 109.5
H00A C00Q H00B 109.5
H00A C00Q H00C 109.5
H00B C00Q H00C 109.5
H7A C7 H7B 109.5
H7A C7 H7C 109.5
H7B C7 H7C 109.5
C6 C7 H7A 109.5
C6 C7 H7B 109.5
C6 C7 H7C 109.5
C7 C6 Fe1 179.52(9)

loop_
_geom_bond_atom_site_label_1
_geom_bond_atom_site_label_2
_geom_bond_distance
Fe1 P2 2.2432(2)
Fe1 P4 2.2637(2)
Fe1 P3 2.2396(2)
Fe1 Si5 2.3264(2)
Fe1 C6 1.6767(14)
Fe1 Cl1 2.361(4)
P2 C16 1.8755(8)
P2 C14 1.8944(8)
P2 C9 1.8520(7)
P4 C40 1.8700(8)
P4 C37 1.9007(8)
P4 C32 1.8435(8)
P3 C25 1.8880(8)
P3 C28 1.8709(8)
P3 C20 1.8467(8)
Si5 C19 1.8972(7)
Si5 C8 1.8968(7)
Si5 C31 1.8964(7)
C27 H27A 0.9800
C27 H27B 0.9800
C27 H27C 0.9800
C27 C25 1.5373(11)
C39 H39A 0.9800
C39 H39B 0.9800
C39 H39C 0.9800
C39 C37 1.5339(13)
C17 H17A 0.9800
C17 H17B 0.9800
C17 H17C 0.9800
C17 C16 1.5272(12)
C21 H21 0.9500
C21 C22 1.3962(12)
C21 C20 1.4017(10)
C16 H16 1.0000
C16 C18 1.5364(12)
C40 H40 1.0000
C40 C41 1.5386(12)
C40 C42 1.5270(12)
C11 H11 0.9500
C11 C12 1.3909(13)
C11 C10 1.3962(12)
C19 C24 1.4028(11)
C19 C20 1.4106(11)
C8 C13 1.4038(11)
C8 C9 1.4085(10)
C29 H29A 0.9800
C29 H29B 0.9800
C29 H29C 0.9800
C29 C28 1.5359(12)
C12 H12 0.9500
C12 C13 1.3960(12)
C30 H30A 0.9800
C30 H30B 0.9800
C30 H30C 0.9800
C30 C28 1.5286(11)
C36 H36 0.9500
C36 C35 1.3959(12)
C36 C31 1.4005(11)
C41 H41A 0.9800
C41 H41B 0.9800
C41 H41C 0.9800
C25 H25 1.0000
C25 C26 1.5304(11)
C14 H14 1.0000
C14 C15 1.5396(11)
C14 C00Q 1.5321(11)
C35 H35 0.9500
C35 C34 1.3901(14)
C24 H24 0.9500
C24 C23 1.3959(12)
C13 H13 0.9500
C23 H23 0.9500
C23 C22 1.3951(14)
C31 C32 1.4092(11)
C28 H28 1.0000
C34 H34 0.9500
C34 C33 1.3970(12)
C15 H15A 0.9800
C15 H15B 0.9800
C15 H15C 0.9800
C9 C10 1.4009(10)
C37 H37 1.0000
C37 C38 1.5436(12)
C10 H10 0.9500
C42 H42A 0.9800
C42 H42B 0.9800
C42 H42C 0.9800
C26 H26A 0.9800
C26 H26B 0.9800
C26 H26C 0.9800
C18 H18A 0.9800
C18 H18B 0.9800
C18 H18C 0.9800
C33 H33 0.9500
C33 C32 1.4026(10)
C38 H38A 0.9800
C38 H38B 0.9800
C38 H38C 0.9800
C22 H22 0.9500
C00Q H00A 0.9800
C00Q H00B 0.9800
C00Q H00C 0.9800
C7 H7A 0.9800
C7 H7B 0.9800
C7 H7C 0.9800
C7 C6 1.481(2)
